data_7236044
loop_
_publ_author_name
'Sosnovskikh, Vyacheslav Y.'
'Safrygin, Alexander V.'
'Irgashev, Roman A.'
'Ezhikova, Marina A.'
'Kodess, Mikhail I.'

_publ_section_title
;
 Synthesis of 4-arylamino-3-(trifluoromethyl)pyridazines and
 pyridazino[3,4-b]quinoxalines (as by-products) from
 3-aroylmethyl-2-(trifluoromethyl)quinoxalines and hydrazine hydrate
;
_journal_issue 36
_journal_name_full 'RSC Advances'
_journal_page_first 30056
_journal_paper_doi 10.1039/C5RA27032D
_journal_volume 6
_journal_year 2016
_chemical_formula_sum 'C19 H17 F3 N5 O'
_chemical_formula_weight 388.38
_space_group_IT_number 15
_space_group_name_Hall '-C 2yc'
_space_group_name_H-M_alt 'C 1 2/c 1'
_symmetry_cell_setting monoclinic
_symmetry_space_group_name_H-M 'C 1 2/c 1'
_atom_sites_solution_hydrogens geom
_atom_sites_solution_primary direct
_atom_sites_solution_secondary difmap
_audit_creation_method SHELXL-97
_audit_update_record
;
2015-11-20 deposited with the CCDC.
2016-03-14 downloaded from the CCDC.
;
_cell_angle_alpha 90.00
_cell_angle_beta 105.746(10)
_cell_angle_gamma 90.00
_cell_formula_units_Z 8
_cell_length_a 11.0546(15)
_cell_length_b 19.664(3)
_cell_length_c 17.9966(16)
_cell_measurement_reflns_used 1557
_cell_measurement_temperature 295(2)
_cell_measurement_theta_max 28.28
_cell_measurement_theta_min 2.80
_cell_volume 3765.3(9)
_computing_cell_refinement
;
CrysAlis RED, Oxford Diffraction Ltd.,
Version 1.171.29.9 (release 23-03-2006 CrysAlis171 .NET)
(compiled Mar 23 2006,23:39:28)
;
_computing_data_collection
;
CrysAlis CCD, Oxford Diffraction Ltd.,
Version 1.171.29.9 (release 23-03-2006 CrysAlis171 .NET)
(compiled Mar 23 2006,23:39:28)
;
_computing_data_reduction
;
CrysAlis RED, Oxford Diffraction Ltd.,
Version 1.171.29.9 (release 23-03-2006 CrysAlis171 .NET)
(compiled Mar 23 2006,23:39:28)
;
_computing_molecular_graphics 'Bruker SHELXTL'
_computing_publication_material 'Bruker SHELXTL'
_computing_structure_refinement 'SHELXL-97 (Sheldrick, 1997)'
_computing_structure_solution 'SHELXS-97 (Sheldrick, 1990)'
_diffrn_ambient_temperature 293(2)
_diffrn_measured_fraction_theta_full 0.954
_diffrn_measured_fraction_theta_max 0.931
_diffrn_measurement_device_type 'Xcalibur S CCD'
_diffrn_measurement_method 'omega scans'
_diffrn_radiation_monochromator graphite
_diffrn_radiation_source 'fine-focus sealed tube'
_diffrn_radiation_type MoK\a
_diffrn_radiation_wavelength 0.71073
_diffrn_reflns_av_R_equivalents 0.0356
_diffrn_reflns_av_sigmaI/netI 0.1174
_diffrn_reflns_limit_h_max 11
_diffrn_reflns_limit_h_min -14
_diffrn_reflns_limit_k_max 26
_diffrn_reflns_limit_k_min -25
_diffrn_reflns_limit_l_max 20
_diffrn_reflns_limit_l_min -21
_diffrn_reflns_number 8604
_diffrn_reflns_theta_full 26.00
_diffrn_reflns_theta_max 28.28
_diffrn_reflns_theta_min 2.80
_exptl_absorpt_coefficient_mu 0.109
_exptl_absorpt_correction_type none
_exptl_crystal_colour colorless
_exptl_crystal_density_diffrn 1.370
_exptl_crystal_density_method 'not measured'
_exptl_crystal_description prism
_exptl_crystal_F_000 1608
_exptl_crystal_size_max 0.25
_exptl_crystal_size_mid 0.20
_exptl_crystal_size_min 0.15
_refine_diff_density_max 0.245
_refine_diff_density_min -0.205
_refine_diff_density_rms 0.032
_refine_ls_extinction_method none
_refine_ls_goodness_of_fit_ref 1.012
_refine_ls_hydrogen_treatment mixed
_refine_ls_matrix_type full
_refine_ls_number_parameters 273
_refine_ls_number_reflns 4349
_refine_ls_number_restraints 0
_refine_ls_restrained_S_all 1.012
_refine_ls_R_factor_all 0.1291
_refine_ls_R_factor_gt 0.0406
_refine_ls_shift/su_max 0.000
_refine_ls_shift/su_mean 0.000
_refine_ls_structure_factor_coef Fsqd
_refine_ls_weighting_details 'calc w=1/[\s^2^(Fo^2^)+(0.0170P)^2^+0.0000P] where P=(Fo^2^+2Fc^2^)/3'
_refine_ls_weighting_scheme calc
_refine_ls_wR_factor_gt 0.0686
_refine_ls_wR_factor_ref 0.0729
_reflns_number_gt 1557
_reflns_number_total 4349
_reflns_threshold_expression >2sigma(I)
_cod_data_source_file c5ra27032d2.cif
_cod_data_source_block dc
_cod_depositor_comments
;
The following automatic conversions were performed:

data item '_symmetry_cell_setting' value 'Monoclinic' was changed to
'monoclinic' in accordance with the
/home/saulius/struct/COD-crude-data/automatic-downloads/DataCite-retrospective/RSC/depositions/lib/dictionaries/cif_core.dic
dictionary named 'cif_core.dic' version 2.4.2 last updated on
2011-04-26.

Automatic conversion script
Id: cif_fix_values 6909 2019-04-08 15:41:33Z antanas 
;
_cod_original_cell_volume 3765.3(8)
_cod_original_sg_symbol_H-M C2/c
_cod_database_code 7236044

loop_
_symmetry_equiv_pos_as_xyz
'x, y, z'
'-x, y, -z+1/2'
'x+1/2, y+1/2, z'
'-x+1/2, y+1/2, -z+1/2'
'-x, -y, -z'
'x, -y, z-1/2'
'-x+1/2, -y+1/2, -z'
'x+1/2, -y+1/2, z-1/2'

loop_
_atom_site_label
_atom_site_type_symbol
_atom_site_fract_x
_atom_site_fract_y
_atom_site_fract_z
_atom_site_U_iso_or_equiv
_atom_site_adp_type
_atom_site_occupancy
_atom_site_symmetry_multiplicity
_atom_site_calc_flag
_atom_site_refinement_flags
F1 F 0.37098(11) 0.12863(7) 0.20386(8) 0.1028(5) Uani 1 1 d .
N1 N 0.03336(14) -0.00691(8) 0.15574(9) 0.0506(4) Uani 1 1 d .
O1 O 0.33685(12) 0.28564(7) 0.19096(7) 0.0647(4) Uani 1 1 d .
C1 C 0.35099(18) 0.32578(10) 0.24400(11) 0.0456(5) Uani 1 1 d .
N2 N 0.14125(15) 0.01849(8) 0.19868(9) 0.0568(5) Uani 1 1 d .
F2 F 0.28049(15) 0.15201(9) 0.28823(8) 0.1345(6) Uani 1 1 d .
C2 C 0.25598(18) 0.33648(11) 0.28762(12) 0.0791(7) Uani 1 1 d .
H2A H 0.1846 0.3078 0.2667 0.119 Uiso 1 1 calc R
H2B H 0.2298 0.3832 0.2833 0.119 Uiso 1 1 calc R
H2C H 0.2922 0.3254 0.3410 0.119 Uiso 1 1 calc R
N3 N 0.13365(15) 0.19096(8) 0.12468(9) 0.0493(4) Uani 1 1 d .
C3 C 0.17349(17) 0.08103(10) 0.18933(10) 0.0496(5) Uani 1 1 d .
F3 F 0.35645(13) 0.05401(8) 0.28453(9) 0.1534(8) Uani 1 1 d .
C4 C 0.10027(17) 0.12669(10) 0.13455(10) 0.0441(5) Uani 1 1 d .
N4 N 0.1185(3) 0.19206(12) -0.03289(16) 0.0942(8) Uani 1 1 d .
C5 C -0.01199(18) 0.09911(10) 0.09164(11) 0.0438(5) Uani 1 1 d .
N5 N 0.45393(14) 0.36348(8) 0.26926(9) 0.0440(4) Uani 1 1 d .
C6 C -0.04238(16) 0.03357(9) 0.10286(10) 0.0413(5) Uani 1 1 d .
C7 C 0.2954(2) 0.10233(15) 0.24202(16) 0.0837(8) Uani 1 1 d .
C8 C -0.16054(16) 0.00341(9) 0.05761(12) 0.0440(5) Uani 1 1 d .
C9 C -0.22611(18) -0.04082(10) 0.09104(12) 0.0605(6) Uani 1 1 d .
H9A H -0.1946 -0.0524 0.1428 0.073 Uiso 1 1 calc R
C10 C -0.3379(2) -0.06808(11) 0.04864(15) 0.0770(7) Uani 1 1 d .
H10A H -0.3818 -0.0981 0.0717 0.092 Uiso 1 1 calc R
C11 C -0.3845(2) -0.05117(11) -0.02739(16) 0.0767(7) Uani 1 1 d .
H11A H -0.4605 -0.0695 -0.0559 0.092 Uiso 1 1 calc R
C12 C -0.3206(2) -0.00784(11) -0.06146(12) 0.0684(6) Uani 1 1 d .
H12A H -0.3525 0.0035 -0.1133 0.082 Uiso 1 1 calc R
C13 C -0.20834(17) 0.01939(9) -0.01925(12) 0.0542(5) Uani 1 1 d .
H13A H -0.1644 0.0489 -0.0429 0.065 Uiso 1 1 calc R
C14 C 0.05020(17) 0.23552(9) 0.07255(11) 0.0419(5) Uani 1 1 d .
C15 C 0.04689(19) 0.23548(10) -0.00494(12) 0.0495(5) Uani 1 1 d .
C16 C -0.0372(2) 0.27896(11) -0.05378(11) 0.0607(6) Uani 1 1 d .
H16A H -0.0403 0.2802 -0.1059 0.073 Uiso 1 1 calc R
C17 C -0.1140(2) 0.31933(11) -0.02708(14) 0.0675(7) Uani 1 1 d .
H17A H -0.1700 0.3479 -0.0610 0.081 Uiso 1 1 calc R
C18 C -0.1110(2) 0.31891(11) 0.04902(16) 0.0744(7) Uani 1 1 d .
H18A H -0.1643 0.3469 0.0673 0.089 Uiso 1 1 calc R
C19 C -0.0282(2) 0.27663(11) 0.09836(11) 0.0592(6) Uani 1 1 d .
H19A H -0.0257 0.2761 0.1504 0.071 Uiso 1 1 calc R
H5A H -0.0697(13) 0.1283(7) 0.0568(8) 0.035(5) Uiso 1 1 d .
H5 H 0.4583(15) 0.4024(9) 0.3010(9) 0.067(6) Uiso 1 1 d .
H4A H 0.1775(17) 0.1720(10) -0.0022(11) 0.066(8) Uiso 1 1 d .
H4B H 0.130(2) 0.1995(11) -0.0797(13) 0.101(10) Uiso 1 1 d .
H3 H 0.2086(15) 0.2107(8) 0.1543(9) 0.059(6) Uiso 1 1 d .

loop_
_atom_site_aniso_label
_atom_site_aniso_U_11
_atom_site_aniso_U_22
_atom_site_aniso_U_33
_atom_site_aniso_U_23
_atom_site_aniso_U_13
_atom_site_aniso_U_12
F1 0.0596(8) 0.1026(11) 0.1236(12) 0.0192(9) -0.0139(8) -0.0244(8)
N1 0.0502(10) 0.0442(10) 0.0523(11) 0.0110(9) 0.0051(9) -0.0041(9)
O1 0.0787(10) 0.0582(9) 0.0589(10) -0.0185(8) 0.0217(8) -0.0240(8)
C1 0.0494(13) 0.0424(13) 0.0454(13) 0.0005(11) 0.0138(11) -0.0022(11)
N2 0.0551(11) 0.0496(12) 0.0563(12) 0.0127(9) -0.0008(9) -0.0082(9)
F2 0.1523(14) 0.1424(15) 0.0769(10) -0.0384(11) -0.0234(9) -0.0383(12)
C2 0.0648(14) 0.0939(18) 0.0881(17) -0.0144(14) 0.0370(14) -0.0078(13)
N3 0.0497(11) 0.0385(11) 0.0525(11) 0.0031(9) 0.0015(9) -0.0112(9)
C3 0.0508(13) 0.0482(14) 0.0421(13) 0.0075(11) -0.0006(11) -0.0065(11)
F3 0.1124(12) 0.1144(12) 0.1615(14) 0.0756(11) -0.0855(10) -0.0395(10)
C4 0.0459(12) 0.0418(13) 0.0433(13) 0.0023(10) 0.0100(11) -0.0059(11)
N4 0.132(2) 0.0992(18) 0.0556(17) 0.0072(14) 0.0333(17) 0.0470(16)
C5 0.0430(12) 0.0377(13) 0.0454(13) 0.0086(10) 0.0031(11) -0.0022(11)
N5 0.0445(11) 0.0355(9) 0.0542(12) -0.0072(9) 0.0173(8) -0.0033(8)
C6 0.0451(12) 0.0349(12) 0.0429(13) 0.0064(10) 0.0106(10) 0.0012(10)
C7 0.0756(19) 0.077(2) 0.074(2) 0.0176(16) -0.0226(17) -0.0250(16)
C8 0.0409(12) 0.0324(11) 0.0566(15) 0.0028(10) 0.0095(11) -0.0005(10)
C9 0.0504(13) 0.0529(14) 0.0744(15) 0.0153(12) 0.0105(12) -0.0103(11)
C10 0.0584(16) 0.0647(16) 0.105(2) 0.0169(15) 0.0171(15) -0.0137(13)
C11 0.0523(14) 0.0623(16) 0.103(2) -0.0021(15) -0.0012(15) -0.0175(13)
C12 0.0618(15) 0.0638(16) 0.0671(17) -0.0053(13) -0.0039(14) -0.0048(13)
C13 0.0547(13) 0.0468(13) 0.0572(15) 0.0000(11) 0.0084(12) -0.0053(11)
C14 0.0483(12) 0.0311(11) 0.0435(15) 0.0005(10) 0.0075(11) -0.0049(10)
C15 0.0626(14) 0.0401(13) 0.0461(15) -0.0036(11) 0.0153(12) 0.0004(11)
C16 0.0750(15) 0.0586(15) 0.0440(14) 0.0068(12) 0.0085(13) -0.0003(13)
C17 0.0650(16) 0.0649(17) 0.0688(19) 0.0215(13) 0.0115(14) 0.0063(13)
C18 0.0754(17) 0.0706(17) 0.087(2) 0.0164(15) 0.0397(15) 0.0204(14)
C19 0.0774(15) 0.0552(15) 0.0508(15) 0.0038(12) 0.0271(13) 0.0039(12)

loop_
_atom_type_symbol
_atom_type_description
_atom_type_scat_dispersion_real
_atom_type_scat_dispersion_imag
_atom_type_scat_source
C C 0.0033 0.0016 'International Tables Vol C Tables 4.2.6.8 and 6.1.1.4'
H H 0.0000 0.0000 'International Tables Vol C Tables 4.2.6.8 and 6.1.1.4'
O O 0.0106 0.0060 'International Tables Vol C Tables 4.2.6.8 and 6.1.1.4'
N N 0.0061 0.0033 'International Tables Vol C Tables 4.2.6.8 and 6.1.1.4'
F F 0.0171 0.0103 'International Tables Vol C Tables 4.2.6.8 and 6.1.1.4'

loop_
_geom_angle_atom_site_label_1
_geom_angle_atom_site_label_2
_geom_angle_atom_site_label_3
_geom_angle
_geom_angle_site_symmetry_1
_geom_angle_site_symmetry_3
N2 N1 C6 118.48(16) . .
O1 C1 N5 123.08(18) . .
O1 C1 C2 123.21(19) . .
N5 C1 C2 113.70(18) . .
C3 N2 N1 120.84(16) . .
C1 C2 H2A 109.5 . .
C1 C2 H2B 109.5 . .
H2A C2 H2B 109.5 . .
C1 C2 H2C 109.5 . .
H2A C2 H2C 109.5 . .
H2B C2 H2C 109.5 . .
C4 N3 C14 120.95(16) . .
C4 N3 H3 123.1(10) . .
C14 N3 H3 115.7(10) . .
N2 C3 C4 124.33(17) . .
N2 C3 C7 114.65(19) . .
C4 C3 C7 121.0(2) . .
N3 C4 C5 122.22(18) . .
N3 C4 C3 124.35(17) . .
C5 C4 C3 113.42(19) . .
C15 N4 H4A 119.1(15) . .
C15 N4 H4B 119.6(15) . .
H4A N4 H4B 114(2) . .
C6 C5 C4 120.60(19) . .
C6 C5 H5A 121.2(9) . .
C4 C5 H5A 118.0(9) . .
C1 N5 N5 120.55(17) . 2_655
C1 N5 H5 123.7(11) . .
N5 N5 H5 112.3(10) 2_655 .
N1 C6 C5 122.30(18) . .
N1 C6 C8 116.37(17) . .
C5 C6 C8 121.33(18) . .
F3 C7 F1 107.1(2) . .
F3 C7 F2 107.8(2) . .
F1 C7 F2 104.0(2) . .
F3 C7 C3 114.2(2) . .
F1 C7 C3 111.8(2) . .
F2 C7 C3 111.3(2) . .
C9 C8 C13 118.76(17) . .
C9 C8 C6 120.72(19) . .
C13 C8 C6 120.52(18) . .
C8 C9 C10 120.5(2) . .
C8 C9 H9A 119.8 . .
C10 C9 H9A 119.8 . .
C11 C10 C9 120.0(2) . .
C11 C10 H10A 120.0 . .
C9 C10 H10A 120.0 . .
C12 C11 C10 120.3(2) . .
C12 C11 H11A 119.8 . .
C10 C11 H11A 119.8 . .
C11 C12 C13 119.9(2) . .
C11 C12 H12A 120.1 . .
C13 C12 H12A 120.1 . .
C8 C13 C12 120.60(19) . .
C8 C13 H13A 119.7 . .
C12 C13 H13A 119.7 . .
C19 C14 C15 120.03(18) . .
C19 C14 N3 120.07(18) . .
C15 C14 N3 119.88(19) . .
N4 C15 C14 121.1(2) . .
N4 C15 C16 120.9(2) . .
C14 C15 C16 117.9(2) . .
C17 C16 C15 121.2(2) . .
C17 C16 H16A 119.4 . .
C15 C16 H16A 119.4 . .
C16 C17 C18 120.7(2) . .
C16 C17 H17A 119.6 . .
C18 C17 H17A 119.6 . .
C17 C18 C19 119.1(2) . .
C17 C18 H18A 120.5 . .
C19 C18 H18A 120.5 . .
C14 C19 C18 121.10(19) . .
C14 C19 H19A 119.4 . .
C18 C19 H19A 119.4 . .

loop_
_geom_bond_atom_site_label_1
_geom_bond_atom_site_label_2
_geom_bond_distance
_geom_bond_site_symmetry_2
F1 C7 1.322(3) .
N1 N2 1.3300(18) .
N1 C6 1.3445(19) .
O1 C1 1.2156(19) .
C1 N5 1.331(2) .
C1 C2 1.487(2) .
N2 C3 1.304(2) .
F2 C7 1.322(3) .
C2 H2A 0.9600 .
C2 H2B 0.9600 .
C2 H2C 0.9600 .
N3 C4 1.342(2) .
N3 C14 1.424(2) .
N3 H3 0.939(16) .
C3 C4 1.414(2) .
C3 C7 1.483(3) .
F3 C7 1.290(2) .
C4 C5 1.382(2) .
N4 C15 1.351(3) .
N4 H4A 0.830(17) .
N4 H4B 0.90(2) .
C5 C6 1.361(2) .
C5 H5A 0.954(14) .
N5 N5 1.379(3) 2_655
N5 H5 0.948(17) .
C6 C8 1.464(2) .
C8 C9 1.371(2) .
C8 C13 1.376(2) .
C9 C10 1.373(2) .
C9 H9A 0.9300 .
C10 C11 1.366(3) .
C10 H10A 0.9300 .
C11 C12 1.355(3) .
C11 H11A 0.9300 .
C12 C13 1.375(2) .
C12 H12A 0.9300 .
C13 H13A 0.9300 .
C14 C19 1.356(2) .
C14 C15 1.385(2) .
C15 C16 1.387(2) .
C16 C17 1.343(2) .
C16 H16A 0.9300 .
C17 C18 1.361(3) .
C17 H17A 0.9300 .
C18 C19 1.370(3) .
C18 H18A 0.9300 .
C19 H19A 0.9300 .
